data_7122137
loop_
_publ_author_name
'Alexandropoulos, Dimitris I.'
'Schulte, Kelsey A.'
'Vignesh, Kuduva R.'
'Dunbar, Kim R.'

_publ_section_title
;
 Slow magnetic dynamics in a family of mononuclear lanthanide complexes
 exhibiting the rare cubic coordination geometry.
;
_journal_issue 72
_journal_name_full 'Chemical communications (Cambridge, England)'
_journal_page_first 10136
_journal_page_last 10139
_journal_paper_doi 10.1039/c8cc04565h
_journal_volume 54
_journal_year 2018
_chemical_absolute_configuration ad
_chemical_formula_moiety 'C30 H22 Er N2 O10, 1.33(C18 H20 B2 Co1 N12)'
_chemical_formula_sum 'C54 H48.67 B2.67 Co1.33 Er N18 O10'
_chemical_formula_weight 1384.43
_space_group_crystal_system cubic
_space_group_IT_number 197
_space_group_name_Hall 'I 2 2 3'
_space_group_name_H-M_alt 'I 2 3'
_symmetry_space_group_name_Hall 'I 2 2 3'
_symmetry_space_group_name_H-M 'I 2 3'
_atom_sites_solution_hydrogens geom
_atom_sites_solution_primary dual
_audit_creation_date 2018-06-04
_audit_creation_method
;
Olex2 1.2
(compiled 2018.05.29 svn.r3508 for OlexSys, GUI svn.r5506)
;
_audit_update_record
;
2018-06-05 deposited with the CCDC.
2018-08-09 downloaded from the CCDC.
;
_cell_angle_alpha 90
_cell_angle_beta 90
_cell_angle_gamma 90
_cell_formula_units_Z 6
_cell_length_a 20.9076(4)
_cell_length_b 20.9076(4)
_cell_length_c 20.9076(4)
_cell_measurement_reflns_used 91606
_cell_measurement_temperature 100
_cell_measurement_theta_max 21.60
_cell_measurement_theta_min 2.27
_cell_volume 9139.3(3)
_computing_cell_refinement 'SAINT+ Ver. 8.34A (Bruker-AXS, 2014)'
_computing_data_collection 'APEX3(Bruker-AXS, 2015)'
_computing_data_reduction 'SAINT+ Ver. 8.34A (Bruker-AXS, 2014)'
_computing_molecular_graphics 'Olex2 (Dolomanov et al., 2009)'
_computing_publication_material 'Olex2 (Dolomanov et al., 2009)'
_computing_structure_refinement 'XL (Sheldrick, 2008)'
_computing_structure_solution 'XT (Sheldrick, 2015)'
_diffrn_ambient_temperature 100
_diffrn_detector ' Pilatus1M(CdTe) pixel array detector'
_diffrn_detector_area_resol_mean 7.9
_diffrn_detector_type 'CMOS hybrid pixel array detector'
_diffrn_measured_fraction_theta_full 0.998
_diffrn_measured_fraction_theta_max 0.999
_diffrn_measurement_device 'huber three-circle diffractometer'
_diffrn_measurement_device_type 'Pilatus1M(CdTe) pixel array detector'
_diffrn_measurement_method '0.5\ \w and 0.5\ \f scans'
_diffrn_radiation_collimation 'focusing mirrors'
_diffrn_radiation_monochromator 'Si 111 and Si 311'
_diffrn_radiation_probe synchrotron
_diffrn_radiation_type synchrotron
_diffrn_radiation_wavelength 0.41328
_diffrn_reflns_av_R_equivalents 0.0431
_diffrn_reflns_av_unetI/netI 0.0120
_diffrn_reflns_Laue_measured_fraction_full 0.998
_diffrn_reflns_Laue_measured_fraction_max 0.999
_diffrn_reflns_limit_h_max 24
_diffrn_reflns_limit_h_min -24
_diffrn_reflns_limit_k_max 24
_diffrn_reflns_limit_k_min 0
_diffrn_reflns_limit_l_max 34
_diffrn_reflns_limit_l_min 2
_diffrn_reflns_number 7435
_diffrn_reflns_point_group_measured_fraction_full 0.999
_diffrn_reflns_point_group_measured_fraction_max 0.999
_diffrn_reflns_theta_full 14.357
_diffrn_reflns_theta_max 20.178
_diffrn_reflns_theta_min 1.387
_diffrn_source synchrotron
_diffrn_source_type synchrotron
_diffrn_standards_number 0
_exptl_absorpt_coefficient_mu 0.434
_exptl_absorpt_correction_T_max 0.7447
_exptl_absorpt_correction_T_min 0.6774
_exptl_absorpt_correction_type multi-scan
_exptl_absorpt_process_details
'SADABS-2014/5 (Bruker,2014/5) was used for absorption correction. wR2(int) was 0.1557 before and 0.0577 after correction. The Ratio of minimum to maximum transmission is 0.9267. The \l/2 correction factor is 0.00150.'
_exptl_crystal_colour orange
_exptl_crystal_colour_primary orange
_exptl_crystal_density_diffrn 1.509
_exptl_crystal_density_method 'not measured'
_exptl_crystal_description block
_exptl_crystal_F_000 4176
_exptl_crystal_size_max 0.255
_exptl_crystal_size_mid 0.242
_exptl_crystal_size_min 0.214
_platon_squeeze_details
;
TITL data_0m_a.res in I23
CELL   20.9076   20.9076   20.9076     90.00     90.00     90.00
SPGR I23
# Solvent Accessible Volume =    1066.8
# Electrons Found in S.A.V. =     244.6
# Note: Atoms in Void as Cxxx and Qxxx all others
C101 0.509 0.658 0.428 !       1.41 eA-3
C102 0.136 1.000 0.000 !       1.39 eA-3
Q103 0.516 1.000 0.000 !       1.12 eA-3
C104 0.955 0.017 0.134 !       1.12 eA-3
C105 0.657 0.508 0.440 !       1.00 eA-3
C106 0.063 0.153 0.993 !       1.00 eA-3
C107 0.862 0.008 0.088 !       0.96 eA-3
C108 0.507 0.619 0.336 !       0.94 eA-3
C109 0.837 0.030 0.018 !       0.90 eA-3
C110 0.820 0.017 0.038 !       0.80 eA-3
C111 0.883 0.122-0.001 !       0.78 eA-3
C112 0.960 0.826 0.057 !       0.63 eA-3
C113 0.095 0.014 0.051 !       0.61 eA-3
Q114 0.398 0.330 0.434 !       0.61 eA-3
Q115 0.602 0.326 0.559 !       0.61 eA-3
Q116 0.958 0.197 0.083 !       0.60 eA-3
Q117 0.572 0.565 0.298 !       0.57 eA-3
Q118 0.192 0.048 0.078 !       0.57 eA-3
C119 0.655 0.481 0.436 !       0.56 eA-3
C120 0.536 0.363 0.384 !       0.52 eA-3
C121 0.986 0.014 0.014 !       0.51 eA-3
;
_refine_diff_density_max 1.702
_refine_diff_density_min -3.760
_refine_diff_density_rms 0.135
_refine_ls_abs_structure_details
;
 Refined as an inversion twin.
;
_refine_ls_abs_structure_Flack 0.45(3)
_refine_ls_extinction_method none
_refine_ls_goodness_of_fit_ref 1.064
_refine_ls_hydrogen_treatment constr
_refine_ls_matrix_type full
_refine_ls_number_parameters 200
_refine_ls_number_reflns 7435
_refine_ls_number_restraints 0
_refine_ls_restrained_S_all 1.064
_refine_ls_R_factor_all 0.0474
_refine_ls_R_factor_gt 0.0454
_refine_ls_shift/su_max 0.000
_refine_ls_shift/su_mean 0.000
_refine_ls_structure_factor_coef Fsqd
_refine_ls_weighting_details 'w=1/[\s^2^(Fo^2^)+(0.0579P)^2^+13.3852P] where P=(Fo^2^+2Fc^2^)/3'
_refine_ls_weighting_scheme calc
_refine_ls_wR_factor_gt 0.1191
_refine_ls_wR_factor_ref 0.1208
_reflns_Friedel_coverage 0.881
_reflns_Friedel_fraction_full 1.000
_reflns_Friedel_fraction_max 0.999
_reflns_number_gt 7091
_reflns_number_total 7435
_reflns_threshold_expression 'I > 2\s(I)'
_cod_data_source_file c8cc04565h2.cif
_cod_data_source_block er_dbm_no3_sq
_cod_depositor_comments 'Adding full bibliography for 7122134--7122137.cif.'
_cod_original_cell_volume 9139.3(5)
_cod_database_code 7122137
_shelx_shelxl_version_number 2014/7
_shelx_space_group_comment
;
The symmetry employed for this shelxl refinement is uniquely defined
by the following loop, which should always be used as a source of
symmetry information in preference to the above space-group names.
They are only intended as comments.
;
_shelx_estimated_absorpt_t_max 0.913
_shelx_estimated_absorpt_t_min 0.897
_olex2_refinement_description
;
1. Twinned data refinement
 Scales: 0.55(3)
 0.45(3)
2. Fixed Uiso
 At 1.2 times of:
  All B(H) groups, All C(H) groups
3.a Ternary CH refined with riding coordinates:
 B1(H1), B2(H2)
3.b Aromatic/amide H refined with riding coordinates:
 C9(H9), C10(H10), C2(H2A), C12(H12), C5(H5), C4(H4), C6(H6), C11(H11), C7(H7),
  C13(H13), C8(H8), C14(H14)
;
_platon_squeeze_void_probe_radius 1.20
_olex2_submission_special_instructions 'No special instructions were received'

loop_
_space_group_symop_operation_xyz
'x, y, z'
'-x, -y, z'
'-x, y, -z'
'x, -y, -z'
'z, x, y'
'z, -x, -y'
'-z, -x, y'
'-z, x, -y'
'y, z, x'
'-y, z, -x'
'y, -z, -x'
'-y, -z, x'
'x+1/2, y+1/2, z+1/2'
'-x+1/2, -y+1/2, z+1/2'
'-x+1/2, y+1/2, -z+1/2'
'x+1/2, -y+1/2, -z+1/2'
'z+1/2, x+1/2, y+1/2'
'z+1/2, -x+1/2, -y+1/2'
'-z+1/2, -x+1/2, y+1/2'
'-z+1/2, x+1/2, -y+1/2'
'y+1/2, z+1/2, x+1/2'
'-y+1/2, z+1/2, -x+1/2'
'y+1/2, -z+1/2, -x+1/2'
'-y+1/2, -z+1/2, x+1/2'

loop_
_atom_site_label
_atom_site_type_symbol
_atom_site_fract_x
_atom_site_fract_y
_atom_site_fract_z
_atom_site_U_iso_or_equiv
_atom_site_adp_type
_atom_site_occupancy
_atom_site_site_symmetry_order
_atom_site_calc_flag
_atom_site_refinement_flags_posn
_atom_site_refinement_flags_adp
_atom_site_refinement_flags_occupancy
Er1 Er 0.5000 0.5000 0.0000 0.04983(11) Uani 1 4 d S T P
Co1 Co 0.24460(2) 0.24460(2) 0.24460(2) 0.02116(11) Uani 1 3 d S T P
N2 N 0.17785(13) 0.27437(12) 0.18909(12) 0.0274(4) Uani 1 1 d . . .
C9 C 0.15614(16) 0.33325(16) 0.17520(16) 0.0309(5) Uani 1 1 d . . .
H9 H 0.1712 0.3720 0.1936 0.037 Uiso 1 1 calc R . .
C10 C 0.10790(17) 0.32831(18) 0.12937(17) 0.0355(6) Uani 1 1 d . . .
H10 H 0.0840 0.3623 0.1109 0.043 Uiso 1 1 calc R . .
N3 N 0.14422(13) 0.23144(14) 0.15322(12) 0.0300(5) Uani 1 1 d . . .
C2 C 0.32382(19) 0.5000 0.0000 0.0327(7) Uani 1 2 d S T P
H2A H 0.2784 0.5000 0.0000 0.039 Uiso 1 2 calc RS T P
O1 O 0.41469(13) 0.43518(13) -0.0113(2) 0.0544(9) Uani 1 1 d . . .
N5 N 0.34549(12) 0.25832(12) 0.33644(12) 0.0275(4) Uani 1 1 d . . .
C12 C 0.33366(16) 0.15685(15) 0.31395(16) 0.0307(5) Uani 1 1 d . . .
H12 H 0.3186 0.1183 0.2951 0.037 Uiso 1 1 calc R . .
C5 C 0.21972(18) 0.31832(18) -0.0037(2) 0.0413(7) Uani 1 1 d . . .
H5 H 0.1743 0.3169 -0.0032 0.050 Uiso 1 1 calc R . .
C4 C 0.25074(15) 0.37756(16) -0.00489(16) 0.0353(5) Uani 1 1 d . . .
H4 H 0.2265 0.4160 -0.0054 0.042 Uiso 1 1 calc R . .
C6 C 0.2538(2) 0.26199(16) -0.0032(2) 0.0450(8) Uani 1 1 d . . .
H6 H 0.2320 0.2221 -0.0026 0.054 Uiso 1 1 calc R . .
C3 C 0.31801(14) 0.38000(14) -0.00531(15) 0.0306(5) Uani 1 1 d . . .
O3 O 0.5000 0.5000 0.1974(3) 0.0731(15) Uani 1 2 d S T P
C1 C 0.35480(13) 0.44101(13) -0.00523(17) 0.0308(5) Uani 1 1 d . . .
C11 C 0.10212(17) 0.26417(17) 0.11649(16) 0.0341(6) Uani 1 1 d . . .
H11 H 0.0732 0.2457 0.0866 0.041 Uiso 1 1 calc R . .
C7 C 0.3201(2) 0.26393(16) -0.0035(2) 0.0427(7) Uani 1 1 d . . .
H7 H 0.3437 0.2251 -0.0030 0.051 Uiso 1 1 calc R . .
C13 C 0.38190(18) 0.16104(17) 0.36008(17) 0.0350(6) Uani 1 1 d . . .
H13 H 0.4054 0.1269 0.3786 0.042 Uiso 1 1 calc R . .
O2 O 0.51669(17) 0.54842(19) 0.1060(3) 0.0687(11) Uani 1 1 d . . .
C8 C 0.35215(16) 0.32194(14) -0.00468(17) 0.0342(5) Uani 1 1 d . . .
H8 H 0.3976 0.3225 -0.0050 0.041 Uiso 1 1 calc R . .
N1 N 0.5000 0.5000 0.1384(4) 0.0595(14) Uani 1 2 d S T P
N4 N 0.31194(12) 0.21551(12) 0.30046(12) 0.0267(4) Uani 1 1 d . . .
B1 B 0.15983(17) 0.15983(17) 0.15983(17) 0.0331(11) Uani 1 3 d S T P
H1 H 0.1322 0.1322 0.1322 0.040 Uiso 1 3 calc RS T P
C14 C 0.38795(16) 0.22579(18) 0.37294(15) 0.0333(6) Uani 1 1 d . . .
H14 H 0.4171 0.2443 0.4025 0.040 Uiso 1 1 calc R . .
B2 B 0.32986(17) 0.32986(17) 0.32986(17) 0.0291(10) Uani 1 3 d S T P
H2 H 0.3575 0.3575 0.3575 0.035 Uiso 1 3 calc RS T P

loop_
_atom_site_aniso_label
_atom_site_aniso_U_11
_atom_site_aniso_U_22
_atom_site_aniso_U_33
_atom_site_aniso_U_23
_atom_site_aniso_U_13
_atom_site_aniso_U_12
Er1 0.02300(12) 0.03146(14) 0.0950(3) 0.000 0.000 0.000
Co1 0.02116(11) 0.02116(11) 0.02116(11) -0.00013(11) -0.00013(11) -0.00013(11)
N2 0.0275(10) 0.0264(10) 0.0283(10) 0.0015(8) -0.0003(8) 0.0008(8)
C9 0.0312(13) 0.0303(12) 0.0313(13) 0.0012(10) -0.0003(10) 0.0034(10)
C10 0.0346(14) 0.0395(15) 0.0325(13) 0.0039(11) -0.0045(11) 0.0077(12)
N3 0.0278(10) 0.0359(12) 0.0265(10) -0.0010(8) -0.0036(8) 0.0016(9)
C2 0.0277(14) 0.0320(15) 0.0382(17) 0.0002(18) 0.000 0.000
O1 0.0296(10) 0.0316(11) 0.102(3) -0.0079(15) 0.0023(14) -0.0016(8)
N5 0.0263(9) 0.0291(11) 0.0270(9) 0.0002(8) -0.0018(7) 0.0009(8)
C12 0.0331(13) 0.0275(12) 0.0316(13) 0.0049(10) 0.0005(10) 0.0058(10)
C5 0.0450(16) 0.0468(16) 0.0322(13) -0.0028(14) -0.0012(14) -0.0157(13)
C4 0.0342(12) 0.0403(13) 0.0315(12) 0.0009(11) -0.0021(12) -0.0055(10)
C6 0.065(2) 0.0367(13) 0.0332(13) 0.0007(13) 0.0004(18) -0.0183(14)
C3 0.0346(12) 0.0315(11) 0.0258(11) -0.0017(10) -0.0009(10) -0.0032(9)
O3 0.049(2) 0.077(4) 0.093(4) 0.000 0.000 0.019(3)
C1 0.0282(10) 0.0298(11) 0.0343(13) -0.0010(11) -0.0004(10) -0.0013(8)
C11 0.0322(13) 0.0392(15) 0.0308(13) -0.0005(11) -0.0047(10) 0.0049(11)
C7 0.064(2) 0.0311(12) 0.0328(13) 0.0001(12) 0.0026(16) -0.0044(13)
C13 0.0359(14) 0.0350(14) 0.0341(14) 0.0038(11) -0.0020(11) 0.0081(11)
O2 0.0422(17) 0.0526(18) 0.111(3) 0.001(2) -0.0139(19) -0.0070(13)
C8 0.0414(14) 0.0314(11) 0.0297(12) 0.0011(11) -0.0008(12) -0.0021(10)
N1 0.0266(16) 0.046(2) 0.106(5) 0.000 0.000 0.009(2)
N4 0.0271(10) 0.0259(10) 0.0272(10) 0.0017(8) -0.0003(8) 0.0013(8)
B1 0.0331(11) 0.0331(11) 0.0331(11) -0.0029(12) -0.0029(12) -0.0029(12)
C14 0.0300(12) 0.0423(15) 0.0275(12) 0.0018(11) -0.0023(9) 0.0036(11)
B2 0.0291(10) 0.0291(10) 0.0291(10) 0.0005(11) 0.0005(11) 0.0005(11)

loop_
_atom_type_symbol
_atom_type_description
_atom_type_scat_dispersion_real
_atom_type_scat_dispersion_imag
_atom_type_scat_source
C C -0.0001 0.0005 'International Tables Vol C Tables 4.2.6.8 and 6.1.1.4'
H H 0.0000 0.0000 'International Tables Vol C Tables 4.2.6.8 and 6.1.1.4'
B B -0.0001 0.0002 'International Tables Vol C Tables 4.2.6.8 and 6.1.1.4'
Co Co 0.2163 0.3559 'International Tables Vol C Tables 4.2.6.8 and 6.1.1.4'
Er Er -0.6111 1.9638 'International Tables Vol C Tables 4.2.6.8 and 6.1.1.4'
N N 0.0005 0.0010 'International Tables Vol C Tables 4.2.6.8 and 6.1.1.4'
O O 0.0017 0.0018 'International Tables Vol C Tables 4.2.6.8 and 6.1.1.4'

loop_
_geom_angle_atom_site_label_1
_geom_angle_atom_site_label_2
_geom_angle_atom_site_label_3
_geom_angle
_geom_angle_site_symmetry_1
_geom_angle_site_symmetry_3
O1 Er1 O1 167.9(2) . 2_665
O1 Er1 O1 106.03(14) 2_665 4_565
O1 Er1 O1 75.29(14) . 4_565
O1 Er1 O1 75.29(14) 2_665 3_655
O1 Er1 O1 106.03(14) . 3_655
O1 Er1 O1 167.9(2) 4_565 3_655
O1 Er1 O2 117.03(15) 3_655 3_655
O1 Er1 O2 117.03(15) . .
O1 Er1 O2 74.64(15) 3_655 4_565
O1 Er1 O2 117.03(15) 2_665 2_665
O1 Er1 O2 92.31(14) 4_565 2_665
O1 Er1 O2 76.71(14) 3_655 2_665
O1 Er1 O2 76.70(14) . 4_565
O1 Er1 O2 74.64(15) 4_565 3_655
O1 Er1 O2 92.31(14) 2_665 4_565
O1 Er1 O2 92.32(14) 3_655 .
O1 Er1 O2 76.70(14) 4_565 .
O1 Er1 O2 74.64(15) 2_665 .
O1 Er1 O2 92.31(14) . 3_655
O1 Er1 O2 74.65(15) . 2_665
O1 Er1 O2 76.71(14) 2_665 3_655
O1 Er1 O2 117.03(15) 4_565 4_565
O1 Er1 N1 96.04(12) . .
O1 Er1 N1 96.04(12) 4_565 3_655
O1 Er1 N1 83.96(12) 3_655 .
O1 Er1 N1 83.96(12) 2_665 3_655
O1 Er1 N1 83.96(12) 4_565 .
O1 Er1 N1 96.04(12) 3_655 3_655
O1 Er1 N1 96.04(12) 2_665 .
O1 Er1 N1 83.96(12) . 3_655
O2 Er1 O2 163.70(17) 3_655 2_665
O2 Er1 O2 163.71(17) 4_565 .
O2 Er1 O2 131.44(19) 3_655 .
O2 Er1 O2 51.56(19) 4_565 3_655
O2 Er1 O2 131.44(19) 4_565 2_665
O2 Er1 O2 51.56(19) 2_665 .
O2 Er1 N1 154.22(10) . 3_655
O2 Er1 N1 154.22(10) 2_665 3_655
O2 Er1 N1 154.22(10) 3_655 .
O2 Er1 N1 25.78(10) 3_655 3_655
O2 Er1 N1 154.22(10) 4_565 .
O2 Er1 N1 25.78(10) 4_565 3_655
O2 Er1 N1 25.78(10) 2_665 .
O2 Er1 N1 25.78(10) . .
N1 Er1 N1 180.0 . 3_655
N2 Co1 N2 89.55(11) 9 5
N2 Co1 N2 89.55(11) . 9
N2 Co1 N2 89.55(11) . 5
N2 Co1 N4 90.91(11) 9 5
N2 Co1 N4 179.46(12) . .
N2 Co1 N4 90.74(11) 9 .
N2 Co1 N4 90.91(11) 5 .
N2 Co1 N4 90.74(11) 5 9
N2 Co1 N4 179.47(12) 9 9
N2 Co1 N4 90.90(11) . 9
N2 Co1 N4 179.47(12) 5 5
N2 Co1 N4 90.74(11) . 5
N4 Co1 N4 88.80(11) . 9
N4 Co1 N4 88.80(11) 5 9
N4 Co1 N4 88.80(11) . 5
C9 N2 Co1 132.3(2) . .
C9 N2 N3 108.0(3) . .
N3 N2 Co1 119.6(2) . .
N2 C9 H9 125.5 . .
N2 C9 C10 108.9(3) . .
C10 C9 H9 125.5 . .
C9 C10 H10 127.1 . .
C11 C10 C9 105.7(3) . .
C11 C10 H10 127.1 . .
N2 N3 B1 118.8(3) . .
C11 N3 N2 108.3(3) . .
C11 N3 B1 132.9(3) . .
C1 C2 H2A 117.6 4_565 .
C1 C2 H2A 117.6 . .
C1 C2 C1 124.8(4) 4_565 .
C1 O1 Er1 135.7(2) . .
N4 N5 B2 118.7(3) . .
C14 N5 N4 108.6(3) . .
C14 N5 B2 132.7(3) . .
C13 C12 H12 125.3 . .
N4 C12 H12 125.3 . .
N4 C12 C13 109.4(3) . .
C4 C5 H5 119.4 . .
C6 C5 H5 119.4 . .
C6 C5 C4 121.2(3) . .
C5 C4 H4 120.1 . .
C5 C4 C3 119.7(3) . .
C3 C4 H4 120.1 . .
C5 C6 H6 120.3 . .
C5 C6 C7 119.5(3) . .
C7 C6 H6 120.3 . .
C4 C3 C1 123.2(3) . .
C4 C3 C8 118.4(3) . .
C8 C3 C1 118.4(3) . .
C2 C1 C3 121.1(3) . .
O1 C1 C2 123.5(3) . .
O1 C1 C3 115.4(3) . .
C10 C11 H11 125.5 . .
N3 C11 C10 109.0(3) . .
N3 C11 H11 125.5 . .
C6 C7 H7 119.7 . .
C8 C7 C6 120.6(3) . .
C8 C7 H7 119.7 . .
C12 C13 H13 127.4 . .
C14 C13 C12 105.1(3) . .
C14 C13 H13 127.4 . .
N1 O2 Er1 96.5(4) . .
C3 C8 H8 119.7 . .
C7 C8 C3 120.6(3) . .
C7 C8 H8 119.7 . .
O3 N1 Er1 180.0 . .
O3 N1 O2 122.3(4) . .
O3 N1 O2 122.3(4) . 2_665
O2 N1 Er1 57.7(4) 2_665 .
O2 N1 Er1 57.7(4) . .
O2 N1 O2 115.5(7) 2_665 .
N5 N4 Co1 120.19(19) . .
C12 N4 Co1 131.7(2) . .
C12 N4 N5 108.1(3) . .
N3 B1 N3 105.9(3) . 9
N3 B1 N3 105.9(3) . 5
N3 B1 N3 105.9(3) 9 5
N3 B1 H1 112.8 . .
N3 B1 H1 112.8 9 .
N3 B1 H1 112.8 5 .
N5 C14 C13 108.8(3) . .
N5 C14 H14 125.6 . .
C13 C14 H14 125.6 . .
N5 B2 N5 106.0(3) . 9
N5 B2 N5 106.0(3) . 5
N5 B2 N5 106.0(3) 9 5
N5 B2 H2 112.8 . .
N5 B2 H2 112.8 9 .
N5 B2 H2 112.8 5 .

loop_
_geom_bond_atom_site_label_1
_geom_bond_atom_site_label_2
_geom_bond_distance
_geom_bond_site_symmetry_2
Er1 O1 2.253(3) .
Er1 O1 2.253(3) 2_665
Er1 O1 2.253(3) 4_565
Er1 O1 2.253(3) 3_655
Er1 O2 2.462(5) 4_565
Er1 O2 2.462(5) 3_655
Er1 O2 2.462(5) 2_665
Er1 O2 2.462(5) .
Er1 N1 2.893(8) .
Er1 N1 2.893(8) 3_655
Co1 N2 1.919(3) .
Co1 N2 1.919(3) 9
Co1 N2 1.919(3) 5
Co1 N4 1.928(3) 5
Co1 N4 1.928(3) .
Co1 N4 1.928(3) 9
N2 C9 1.344(4) .
N2 N3 1.365(4) .
C9 H9 0.9500 .
C9 C10 1.395(5) .
C10 H10 0.9500 .
C10 C11 1.373(5) .
N3 C11 1.354(4) .
N3 B1 1.539(4) .
C2 H2A 0.9500 .
C2 C1 1.397(3) 4_565
C2 C1 1.397(3) .
O1 C1 1.264(4) .
N5 N4 1.363(4) .
N5 C14 1.354(4) .
N5 B2 1.537(3) .
C12 H12 0.9500 .
C12 C13 1.398(5) .
C12 N4 1.338(4) .
C5 H5 0.9500 .
C5 C4 1.398(5) .
C5 C6 1.376(6) .
C4 H4 0.9500 .
C4 C3 1.407(4) .
C6 H6 0.9500 .
C6 C7 1.387(6) .
C3 C1 1.490(4) .
C3 C8 1.408(4) .
O3 N1 1.235(9) .
C11 H11 0.9500 .
C7 H7 0.9500 .
C7 C8 1.386(5) .
C13 H13 0.9500 .
C13 C14 1.386(5) .
O2 N1 1.266(6) .
C8 H8 0.9500 .
N1 O2 1.266(6) 2_665
B1 N3 1.539(4) 9
B1 N3 1.539(4) 5
B1 H1 1.0000 .
C14 H14 0.9500 .
B2 N5 1.537(3) 9
B2 N5 1.537(3) 5
B2 H2 1.0000 .

loop_
_platon_squeeze_void_nr
_platon_squeeze_void_average_x
_platon_squeeze_void_average_y
_platon_squeeze_void_average_z
_platon_squeeze_void_volume
_platon_squeeze_void_count_electrons
_platon_squeeze_void_content
1 0.000 0.000 0.000 520 124 ' '
2 0.500 0.500 0.500 520 124 ' '

loop_
_twin_individual_id
_twin_individual_mass_fraction_refined
1 0.55(3)
2 0.45(3)
